data_7706179
loop_
_publ_author_name
'Kobayashi, Ryo'
'Ishida, Shintaro'
'Iwamoto, Takeaki'

_publ_section_title
;
 Cleavage of C-O and C-H bonds in ethers by a genuine Si[double bond,
 length as m-dash]O bond.
;
_journal_issue 4
_journal_name_full 'Dalton transactions (Cambridge, England : 2003)'
_journal_page_first 1413
_journal_page_last 1421
_journal_paper_doi 10.1039/d0dt04240d
_journal_volume 50
_journal_year 2021
_chemical_formula_moiety 'C136 H108 O12 Si2, C6H6, C6H6'
_chemical_formula_sum 'C148 H220 O12 Si2'
_chemical_formula_weight 2247.41
_chemical_properties_physical Air-sensitive,Moisture-sensitive
_space_group_crystal_system triclinic
_space_group_IT_number 2
_space_group_name_Hall '-P 1'
_space_group_name_H-M_alt 'P -1'
_atom_sites_solution_hydrogens geom
_audit_creation_method SHELXL-2014/7
_audit_update_record
;
2020-10-12 deposited with the CCDC.	2020-12-21 downloaded from the CCDC.
;
_cell_angle_alpha 69.374(5)
_cell_angle_beta 83.503(5)
_cell_angle_gamma 80.551(5)
_cell_formula_units_Z 1
_cell_length_a 13.867(3)
_cell_length_b 15.476(3)
_cell_length_c 16.803(3)
_cell_measurement_reflns_used 3609
_cell_measurement_temperature 100(2)
_cell_measurement_theta_max 21.82
_cell_measurement_theta_min 2.19
_cell_volume 3323.1(11)
_computing_cell_refinement 'Bruker SAINT'
_computing_data_collection 'Bruker APEX2'
_computing_data_reduction 'Bruker SAINT'
_computing_molecular_graphics 'Bruker SHELXTL'
_computing_publication_material 'Bruker SHELXTL'
_computing_structure_refinement 'SHELXL-2014 (Sheldrick 2014)'
_computing_structure_solution 'SHELXS-97 (Sheldrick 2008)'
_diffrn_ambient_temperature 100(2)
_diffrn_detector_area_resol_mean 8.333
_diffrn_measured_fraction_theta_full 1.000
_diffrn_measured_fraction_theta_max 0.990
_diffrn_measurement_device_type 'Bruker APEXII CCD area detector'
_diffrn_measurement_method 'phi and omega scans'
_diffrn_radiation_monochromator 'Bruker Helios multilayer confocal mirror'
_diffrn_radiation_source 'Bruker TXS fine-focus rotating anode'
_diffrn_radiation_type MoK\a
_diffrn_radiation_wavelength 0.71073
_diffrn_reflns_av_R_equivalents 0.1217
_diffrn_reflns_av_unetI/netI 0.1283
_diffrn_reflns_Laue_measured_fraction_full 1.000
_diffrn_reflns_Laue_measured_fraction_max 0.990
_diffrn_reflns_limit_h_max 16
_diffrn_reflns_limit_h_min -16
_diffrn_reflns_limit_k_max 18
_diffrn_reflns_limit_k_min -18
_diffrn_reflns_limit_l_max 20
_diffrn_reflns_limit_l_min -20
_diffrn_reflns_number 41172
_diffrn_reflns_point_group_measured_fraction_full 1.000
_diffrn_reflns_point_group_measured_fraction_max 0.990
_diffrn_reflns_theta_full 25.242
_diffrn_reflns_theta_max 25.800
_diffrn_reflns_theta_min 1.297
_exptl_absorpt_coefficient_mu 0.086
_exptl_absorpt_correction_T_max 0.7453
_exptl_absorpt_correction_T_min 0.5357
_exptl_absorpt_correction_type empirical
_exptl_absorpt_process_details 'SADABS Sheldrick 1996'
_exptl_crystal_colour colorless
_exptl_crystal_density_diffrn 1.123
_exptl_crystal_description plate
_exptl_crystal_F_000 1232
_exptl_crystal_recrystallization_method 'Re-crystallisation from solvent: benzene'
_exptl_crystal_size_max 0.100
_exptl_crystal_size_mid 0.100
_exptl_crystal_size_min 0.050
_refine_diff_density_max 0.629
_refine_diff_density_min -0.386
_refine_diff_density_rms 0.068
_refine_ls_extinction_method none
_refine_ls_goodness_of_fit_ref 1.064
_refine_ls_hydrogen_treatment constr
_refine_ls_matrix_type full
_refine_ls_number_parameters 808
_refine_ls_number_reflns 12657
_refine_ls_number_restraints 1144
_refine_ls_restrained_S_all 1.044
_refine_ls_R_factor_all 0.1528
_refine_ls_R_factor_gt 0.0928
_refine_ls_shift/su_max 0.001
_refine_ls_shift/su_mean 0.000
_refine_ls_structure_factor_coef Fsqd
_refine_ls_weighting_details 'w=1/[\s^2^(Fo^2^)+(0.0729P)^2^+4.0712P] where P=(Fo^2^+2Fc^2^)/3'
_refine_ls_weighting_scheme calc
_refine_ls_wR_factor_gt 0.1873
_refine_ls_wR_factor_ref 0.2138
_reflns_Friedel_coverage 0.000
_reflns_number_gt 7812
_reflns_number_total 12657
_reflns_threshold_expression 'I > 2\s(I)'
_cod_data_source_file d0dt04240d4.cif
_cod_data_source_block rk028a_a
_cod_depositor_comments 'Adding full bibliography for 7706178--7706180.cif.'
_cod_database_code 7706179
_shelx_shelxl_version_number 2014/7
_shelx_space_group_comment
;
The symmetry employed for this shelxl refinement is uniquely defined
by the following loop, which should always be used as a source of
symmetry information in preference to the above space-group names.
They are only intended as comments.
;
_shelx_estimated_absorpt_t_min 0.991
_shelx_estimated_absorpt_t_max 0.996

loop_
_space_group_symop_operation_xyz
'x, y, z'
'-x, -y, -z'

loop_
_atom_site_label
_atom_site_type_symbol
_atom_site_fract_x
_atom_site_fract_y
_atom_site_fract_z
_atom_site_U_iso_or_equiv
_atom_site_adp_type
_atom_site_occupancy
_atom_site_site_symmetry_order
_atom_site_calc_flag
_atom_site_refinement_flags_posn
_atom_site_refinement_flags_adp
_atom_site_refinement_flags_occupancy
_atom_site_disorder_assembly
_atom_site_disorder_group
Si1 Si 0.62164(7) 0.67630(7) 0.34733(6) 0.0119(2) Uani 1 1 d . U . . .
C1 C 0.6553(2) 0.7388(3) 0.2278(2) 0.0120(8) Uani 1 1 d . U . . .
C2 C 0.6995(3) 0.8234(3) 0.2339(2) 0.0156(8) Uani 1 1 d . U . . .
H1 H 0.7718 0.8088 0.2330 0.019 Uiso 1 1 calc R U . . .
H2 H 0.6826 0.8788 0.1832 0.019 Uiso 1 1 calc R U . . .
C3 C 0.6628(3) 0.8464(3) 0.3136(2) 0.0152(8) Uani 1 1 d . U . . .
H3 H 0.5938 0.8761 0.3084 0.018 Uiso 1 1 calc R U . . .
H4 H 0.7023 0.8911 0.3201 0.018 Uiso 1 1 calc R U . . .
C4 C 0.6705(3) 0.7550(3) 0.3944(2) 0.0142(8) Uani 1 1 d . U . . .
O1 O 0.66477(19) 0.56589(18) 0.38238(16) 0.0188(6) Uani 1 1 d . U . . .
C5A C 0.6951(9) 0.5035(8) 0.4623(7) 0.032(2) Uani 0.540(11) 1 d . U P A 1
H5 H 0.6774 0.5361 0.5041 0.038 Uiso 0.540(11) 1 calc R U P A 1
H6 H 0.7675 0.4907 0.4579 0.038 Uiso 0.540(11) 1 calc R U P A 1
C6A C 0.6572(6) 0.4129(5) 0.4981(4) 0.0153(19) Uani 0.540(11) 1 d . U P A 1
H7 H 0.6988 0.3687 0.4738 0.018 Uiso 0.540(11) 1 calc R U P A 1
H8 H 0.5904 0.4213 0.4787 0.018 Uiso 0.540(11) 1 calc R U P A 1
C7 C 0.6527(3) 0.3685(3) 0.5948(3) 0.0319(11) Uani 1 1 d . U . . .
H9 H 0.6866 0.3041 0.6067 0.038 Uiso 0.540(11) 1 calc R U P A 1
H10 H 0.6950 0.4014 0.6148 0.038 Uiso 0.540(11) 1 calc R U P A 1
H11 H 0.6719 0.3121 0.5786 0.038 Uiso 0.460(11) 1 calc R U P A 2
H12 H 0.7084 0.3797 0.6202 0.038 Uiso 0.460(11) 1 calc R U P A 2
C11 C 0.7292(3) 0.6848(3) 0.1812(2) 0.0121(8) Uani 1 1 d . U . . .
C8 C 0.5635(3) 0.3600(3) 0.6539(3) 0.0289(10) Uani 1 1 d . U . . .
H13 H 0.5822 0.3253 0.7131 0.035 Uiso 1 1 calc R U . . .
H14 H 0.5309 0.4228 0.6513 0.035 Uiso 1 1 calc R U . . .
C12 C 0.7335(3) 0.5886(3) 0.1991(2) 0.0157(8) Uani 1 1 d . U . . .
H15 H 0.6964 0.5538 0.2474 0.019 Uiso 1 1 calc R U . . .
O2 O 0.49712(18) 0.31185(18) 0.63071(16) 0.0176(6) Uani 1 1 d . U . . .
C9B C 0.6543(8) 0.5181(8) 0.4775(7) 0.010(2) Uani 0.460(11) 1 d . U P A 2
H16 H 0.7221 0.4978 0.4961 0.012 Uiso 0.460(11) 1 calc R U P A 2
H17 H 0.6269 0.5681 0.5008 0.012 Uiso 0.460(11) 1 calc R U P A 2
C10B C 0.6148(7) 0.4605(8) 0.5122(6) 0.024(3) Uani 0.460(11) 1 d . U P A 2
H18 H 0.5996 0.4351 0.4693 0.028 Uiso 0.460(11) 1 calc R U P A 2
H19 H 0.5514 0.4882 0.5321 0.028 Uiso 0.460(11) 1 calc R U P A 2
C13 C 0.7904(3) 0.5423(3) 0.1486(2) 0.0145(8) Uani 1 1 d . U . . .
C14 C 0.8393(3) 0.5963(3) 0.0751(2) 0.0178(9) Uani 1 1 d . U . . .
C15 C 0.8505(3) 0.6894(3) 0.0624(2) 0.0174(8) Uani 1 1 d . U . . .
C16 C 0.7919(3) 0.7313(3) 0.1155(2) 0.0155(8) Uani 1 1 d . U . . .
H20 H 0.7952 0.7950 0.1062 0.019 Uiso 1 1 calc R U . . .
C17 C 0.8022(3) 0.4342(3) 0.1790(3) 0.0209(9) Uani 1 1 d . U . . .
C18 C 0.9125(3) 0.3968(3) 0.1777(3) 0.0266(10) Uani 1 1 d . U . . .
H21 H 0.9450 0.4177 0.2153 0.040 Uiso 1 1 calc R U . . .
H22 H 0.9415 0.4205 0.1195 0.040 Uiso 1 1 calc R U . . .
H23 H 0.9209 0.3286 0.1977 0.040 Uiso 1 1 calc R U . . .
C19 C 0.7509(3) 0.3969(3) 0.1236(3) 0.0285(10) Uani 1 1 d . U . . .
H24 H 0.7495 0.3299 0.1518 0.043 Uiso 1 1 calc R U . . .
H25 H 0.7868 0.4083 0.0680 0.043 Uiso 1 1 calc R U . . .
H26 H 0.6837 0.4290 0.1158 0.043 Uiso 1 1 calc R U . . .
C20 C 0.7613(3) 0.3940(3) 0.2711(3) 0.0274(10) Uani 1 1 d . U . . .
H27 H 0.6900 0.4105 0.2737 0.041 Uiso 1 1 calc R U . . .
H28 H 0.7901 0.4197 0.3071 0.041 Uiso 1 1 calc R U . . .
H29 H 0.7777 0.3260 0.2914 0.041 Uiso 1 1 calc R U . . .
O3 O 0.88183(19) 0.55672(19) 0.01475(17) 0.0221(6) Uani 1 1 d . U . . .
C21 C 0.8156(3) 0.5688(3) -0.0497(3) 0.0312(11) Uani 1 1 d . U . . .
H30 H 0.7569 0.5399 -0.0229 0.047 Uiso 1 1 calc R U . . .
H31 H 0.8480 0.5393 -0.0904 0.047 Uiso 1 1 calc R U . . .
H32 H 0.7969 0.6354 -0.0797 0.047 Uiso 1 1 calc R U . . .
C22 C 0.9285(3) 0.7415(3) -0.0013(3) 0.0212(9) Uani 1 1 d . U . . .
C23 C 0.9381(3) 0.8338(3) 0.0096(3) 0.0294(10) Uani 1 1 d . U . . .
H33 H 0.8777 0.8769 -0.0060 0.044 Uiso 1 1 calc R U . . .
H34 H 0.9933 0.8610 -0.0273 0.044 Uiso 1 1 calc R U . . .
H35 H 0.9496 0.8225 0.0691 0.044 Uiso 1 1 calc R U . . .
C24 C 1.0292(3) 0.6811(3) 0.0156(3) 0.0275(10) Uani 1 1 d . U . . .
H36 H 1.0461 0.6711 0.0736 0.041 Uiso 1 1 calc R U . . .
H37 H 1.0790 0.7130 -0.0254 0.041 Uiso 1 1 calc R U . . .
H38 H 1.0264 0.6209 0.0095 0.041 Uiso 1 1 calc R U . . .
C25 C 0.9066(3) 0.7649(3) -0.0957(3) 0.0280(10) Uani 1 1 d . U . . .
H39 H 0.9180 0.7077 -0.1098 0.042 Uiso 1 1 calc R U . . .
H40 H 0.9498 0.8089 -0.1327 0.042 Uiso 1 1 calc R U . . .
H41 H 0.8382 0.7929 -0.1041 0.042 Uiso 1 1 calc R U . . .
C26 C 0.5614(2) 0.7726(3) 0.1769(2) 0.0137(8) Uani 1 1 d . U . . .
C27 C 0.5348(3) 0.7230(3) 0.1304(2) 0.0148(8) Uani 1 1 d . U . . .
H42 H 0.5752 0.6668 0.1312 0.018 Uiso 1 1 calc R U . . .
C28 C 0.4518(3) 0.7506(3) 0.0823(2) 0.0169(8) Uani 1 1 d . U . . .
C29 C 0.3907(3) 0.8314(3) 0.0862(2) 0.0181(9) Uani 1 1 d . U . . .
C30 C 0.4166(3) 0.8874(3) 0.1289(2) 0.0162(8) Uani 1 1 d . U . . .
C31 C 0.5020(3) 0.8548(3) 0.1738(2) 0.0152(8) Uani 1 1 d . U . . .
H43 H 0.5200 0.8910 0.2038 0.018 Uiso 1 1 calc R U . . .
C32 C 0.4370(3) 0.6940(3) 0.0258(2) 0.0226(9) Uani 1 1 d . U . . .
C33 C 0.5322(4) 0.6363(4) 0.0094(3) 0.0452(14) Uani 1 1 d . U . . .
H44 H 0.5504 0.5860 0.0624 0.068 Uiso 1 1 calc R U . . .
H45 H 0.5842 0.6762 -0.0110 0.068 Uiso 1 1 calc R U . . .
H46 H 0.5233 0.6095 -0.0337 0.068 Uiso 1 1 calc R U . . .
C34 C 0.3643(4) 0.6248(4) 0.0714(4) 0.0521(15) Uani 1 1 d . U . . .
H47 H 0.3592 0.5860 0.0373 0.078 Uiso 1 1 calc R U . . .
H48 H 0.2999 0.6591 0.0787 0.078 Uiso 1 1 calc R U . . .
H49 H 0.3874 0.5851 0.1273 0.078 Uiso 1 1 calc R U . . .
C35 C 0.4020(4) 0.7567(4) -0.0621(3) 0.0477(15) Uani 1 1 d . U . . .
H50 H 0.4454 0.8045 -0.0883 0.072 Uiso 1 1 calc R U . . .
H51 H 0.3350 0.7867 -0.0557 0.072 Uiso 1 1 calc R U . . .
H52 H 0.4032 0.7190 -0.0984 0.072 Uiso 1 1 calc R U . . .
O4 O 0.3042(2) 0.8624(2) 0.04277(19) 0.0338(8) Uani 1 1 d . U . . .
C36 C 0.2208(3) 0.8196(4) 0.0842(4) 0.0587(17) Uani 1 1 d . U . . .
H53 H 0.2042 0.7811 0.0536 0.088 Uiso 1 1 calc R U . . .
H54 H 0.1654 0.8678 0.0849 0.088 Uiso 1 1 calc R U . . .
H55 H 0.2349 0.7804 0.1428 0.088 Uiso 1 1 calc R U . . .
C37 C 0.3586(3) 0.9835(3) 0.1239(3) 0.0216(9) Uani 1 1 d . U . . .
C38 C 0.3476(3) 1.0471(3) 0.0309(3) 0.0380(12) Uani 1 1 d . U . . .
H56 H 0.3136 1.1084 0.0292 0.057 Uiso 1 1 calc R U . . .
H57 H 0.3095 1.0195 0.0026 0.057 Uiso 1 1 calc R U . . .
H58 H 0.4125 1.0539 0.0015 0.057 Uiso 1 1 calc R U . . .
C39 C 0.4123(4) 1.0347(3) 0.1651(4) 0.0446(14) Uani 1 1 d . U . . .
H59 H 0.4782 1.0412 0.1376 0.067 Uiso 1 1 calc R U . . .
H60 H 0.4172 0.9989 0.2259 0.067 Uiso 1 1 calc R U . . .
H61 H 0.3759 1.0965 0.1580 0.067 Uiso 1 1 calc R U . . .
C40 C 0.2575(3) 0.9730(3) 0.1710(3) 0.0384(12) Uani 1 1 d . U . . .
H62 H 0.2275 1.0328 0.1761 0.058 Uiso 1 1 calc R U . . .
H63 H 0.2646 0.9261 0.2279 0.058 Uiso 1 1 calc R U . . .
H64 H 0.2158 0.9533 0.1390 0.058 Uiso 1 1 calc R U . . .
C41 C 0.7805(3) 0.7308(3) 0.4118(2) 0.0133(8) Uani 1 1 d . U . . .
C42 C 0.8460(3) 0.6751(3) 0.3747(2) 0.0156(8) Uani 1 1 d . U . . .
H65 H 0.8205 0.6429 0.3447 0.019 Uiso 1 1 calc R U . . .
C43 C 0.9472(3) 0.6646(3) 0.3799(2) 0.0175(8) Uani 1 1 d . U . . .
C44 C 0.9823(3) 0.7122(3) 0.4258(2) 0.0157(8) Uani 1 1 d . U . . .
C45 C 0.9194(3) 0.7588(3) 0.4732(2) 0.0179(9) Uani 1 1 d . U . . .
C46 C 0.8204(3) 0.7709(3) 0.4606(2) 0.0157(8) Uani 1 1 d . U . . .
H66 H 0.7772 0.8088 0.4868 0.019 Uiso 1 1 calc R U . . .
C47 C 1.0168(3) 0.6035(3) 0.3363(3) 0.0242(10) Uani 1 1 d . U . . .
C48 C 0.9615(3) 0.5547(4) 0.2960(4) 0.0460(14) Uani 1 1 d . U . . .
H67 H 1.0082 0.5166 0.2695 0.069 Uiso 1 1 calc R U . . .
H68 H 0.9207 0.6012 0.2526 0.069 Uiso 1 1 calc R U . . .
H69 H 0.9198 0.5147 0.3399 0.069 Uiso 1 1 calc R U . . .
C49 C 1.0820(4) 0.6642(4) 0.2627(3) 0.0463(13) Uani 1 1 d . U . . .
H70 H 1.1179 0.6260 0.2303 0.069 Uiso 1 1 calc R U . . .
H71 H 1.1287 0.6880 0.2868 0.069 Uiso 1 1 calc R U . . .
H72 H 1.0405 0.7166 0.2248 0.069 Uiso 1 1 calc R U . . .
C50 C 1.0851(3) 0.5296(3) 0.3995(3) 0.0325(11) Uani 1 1 d . U . . .
H73 H 1.0468 0.4836 0.4407 0.049 Uiso 1 1 calc R U . . .
H74 H 1.1175 0.5595 0.4298 0.049 Uiso 1 1 calc R U . . .
H75 H 1.1345 0.4985 0.3686 0.049 Uiso 1 1 calc R U . . .
O5 O 1.08398(19) 0.7114(2) 0.42296(19) 0.0264(7) Uani 1 1 d . U . . .
C51 C 1.1159(3) 0.7973(4) 0.3714(4) 0.0495(15) Uani 1 1 d . U . . .
H76 H 1.0758 0.8260 0.3220 0.074 Uiso 1 1 calc R U . . .
H77 H 1.1847 0.7862 0.3520 0.074 Uiso 1 1 calc R U . . .
H78 H 1.1094 0.8390 0.4046 0.074 Uiso 1 1 calc R U . . .
C52 C 0.9506(3) 0.7936(3) 0.5418(3) 0.0290(10) Uani 1 1 d . U . . .
C53 C 1.0464(4) 0.7406(4) 0.5803(3) 0.0528(16) Uani 1 1 d . U . . .
H79 H 1.1006 0.7556 0.5371 0.079 Uiso 1 1 calc R U . . .
H80 H 1.0431 0.6735 0.5998 0.079 Uiso 1 1 calc R U . . .
H81 H 1.0572 0.7586 0.6286 0.079 Uiso 1 1 calc R U . . .
C54 C 0.9532(5) 0.8962(4) 0.5090(4) 0.0586(17) Uani 1 1 d . U . . .
H82 H 0.9619 0.9170 0.5562 0.088 Uiso 1 1 calc R U . . .
H83 H 0.8915 0.9282 0.4830 0.088 Uiso 1 1 calc R U . . .
H84 H 1.0079 0.9109 0.4663 0.088 Uiso 1 1 calc R U . . .
C55 C 0.8747(4) 0.7732(5) 0.6184(3) 0.0545(16) Uani 1 1 d . U . . .
H85 H 0.8990 0.7854 0.6654 0.082 Uiso 1 1 calc R U . . .
H86 H 0.8642 0.7077 0.6369 0.082 Uiso 1 1 calc R U . . .
H87 H 0.8127 0.8133 0.6017 0.082 Uiso 1 1 calc R U . . .
C56 C 0.6056(3) 0.7663(3) 0.4711(2) 0.0151(8) Uani 1 1 d . U . . .
C57 C 0.6279(3) 0.7118(3) 0.5541(2) 0.0187(9) Uani 1 1 d . U . . .
H88 H 0.6832 0.6650 0.5624 0.022 Uiso 1 1 calc R U . . .
C58 C 0.5735(3) 0.7223(3) 0.6255(2) 0.0197(9) Uani 1 1 d . U . . .
C59 C 0.4919(3) 0.7921(3) 0.6113(2) 0.0198(9) Uani 1 1 d . U . . .
C60 C 0.4572(3) 0.8383(3) 0.5296(3) 0.0196(9) Uani 1 1 d . U . . .
C61 C 0.5169(3) 0.8247(3) 0.4620(2) 0.0155(8) Uani 1 1 d . U . . .
H89 H 0.4959 0.8573 0.4060 0.019 Uiso 1 1 calc R U . . .
C62 C 0.5993(3) 0.6549(3) 0.7163(3) 0.0299(11) Uani 1 1 d . U . . .
C63 C 0.6813(3) 0.5788(4) 0.7117(3) 0.0431(13) Uani 1 1 d . U . . .
H90 H 0.7412 0.6064 0.6866 0.065 Uiso 1 1 calc R U . . .
H91 H 0.6632 0.5461 0.6762 0.065 Uiso 1 1 calc R U . . .
H92 H 0.6927 0.5345 0.7692 0.065 Uiso 1 1 calc R U . . .
C64 C 0.6298(4) 0.7037(4) 0.7722(3) 0.0451(14) Uani 1 1 d . U . . .
H93 H 0.6552 0.6570 0.8246 0.068 Uiso 1 1 calc R U . . .
H94 H 0.5729 0.7434 0.7866 0.068 Uiso 1 1 calc R U . . .
H95 H 0.6808 0.7421 0.7413 0.068 Uiso 1 1 calc R U . . .
C65 C 0.5092(4) 0.6075(4) 0.7597(3) 0.0476(14) Uani 1 1 d . U . . .
H96 H 0.4912 0.5728 0.7261 0.071 Uiso 1 1 calc R U . . .
H97 H 0.4545 0.6549 0.7639 0.071 Uiso 1 1 calc R U . . .
H98 H 0.5243 0.5645 0.8169 0.071 Uiso 1 1 calc R U . . .
O6 O 0.4422(2) 0.8127(2) 0.68118(18) 0.0301(7) Uani 1 1 d . U . . .
C66 C 0.4755(4) 0.8915(4) 0.6925(3) 0.0481(14) Uani 1 1 d . U . . .
H99 H 0.5460 0.8781 0.7004 0.072 Uiso 1 1 calc R U . . .
H100 H 0.4406 0.9028 0.7427 0.072 Uiso 1 1 calc R U . . .
H101 H 0.4623 0.9470 0.6419 0.072 Uiso 1 1 calc R U . . .
C67 C 0.3539(3) 0.8957(3) 0.5126(3) 0.0208(9) Uani 1 1 d . U . . .
C68C C 0.2802(4) 0.8326(5) 0.5646(4) 0.0265(16) Uani 0.714(7) 1 d . U P B 3
H102 H 0.2931 0.8121 0.6251 0.040 Uiso 0.714(7) 1 calc R U P B 3
H103 H 0.2859 0.7782 0.5466 0.040 Uiso 0.714(7) 1 calc R U P B 3
H104 H 0.2140 0.8667 0.5559 0.040 Uiso 0.714(7) 1 calc R U P B 3
C69C C 0.3402(5) 0.9858(4) 0.5331(5) 0.0335(18) Uani 0.714(7) 1 d . U P B 3
H105 H 0.2858 1.0285 0.5021 0.050 Uiso 0.714(7) 1 calc R U P B 3
H106 H 0.4004 1.0150 0.5158 0.050 Uiso 0.714(7) 1 calc R U P B 3
H107 H 0.3258 0.9717 0.5944 0.050 Uiso 0.714(7) 1 calc R U P B 3
C70C C 0.3297(4) 0.9245(5) 0.4188(4) 0.0273(16) Uani 0.714(7) 1 d . U P B 3
H108 H 0.3388 0.8691 0.4018 0.041 Uiso 0.714(7) 1 calc R U P B 3
H109 H 0.3732 0.9686 0.3828 0.041 Uiso 0.714(7) 1 calc R U P B 3
H110 H 0.2615 0.9539 0.4122 0.041 Uiso 0.714(7) 1 calc R U P B 3
C68D C 0.3689(12) 0.9983(12) 0.4645(12) 0.042(5) Uani 0.286(7) 1 d . U P B 4
H111 H 0.3303 1.0379 0.4943 0.063 Uiso 0.286(7) 1 calc R U P B 4
H112 H 0.3476 1.0174 0.4064 0.063 Uiso 0.286(7) 1 calc R U P B 4
H113 H 0.4384 1.0047 0.4623 0.063 Uiso 0.286(7) 1 calc R U P B 4
C69D C 0.2782(9) 0.8872(11) 0.5893(9) 0.024(4) Uani 0.286(7) 1 d . U P B 4
H114 H 0.2807 0.8217 0.6259 0.036 Uiso 0.286(7) 1 calc R U P B 4
H115 H 0.2124 0.9105 0.5686 0.036 Uiso 0.286(7) 1 calc R U P B 4
H116 H 0.2936 0.9240 0.6221 0.036 Uiso 0.286(7) 1 calc R U P B 4
C70D C 0.3059(10) 0.8562(14) 0.4558(11) 0.035(4) Uani 0.286(7) 1 d . U P B 4
H117 H 0.3446 0.8659 0.4016 0.053 Uiso 0.286(7) 1 calc R U P B 4
H118 H 0.2392 0.8884 0.4450 0.053 Uiso 0.286(7) 1 calc R U P B 4
H119 H 0.3037 0.7894 0.4851 0.053 Uiso 0.286(7) 1 calc R U P B 4
C71 C 0.2011(4) 0.9461(4) -0.1600(4) 0.0553(15) Uani 1 1 d . U . . .
H120 H 0.2582 0.9343 -0.1294 0.066 Uiso 1 1 calc R U . . .
C72 C 0.1962(4) 0.8991(4) -0.2159(4) 0.0576(16) Uani 1 1 d . U . . .
H121 H 0.2504 0.8560 -0.2239 0.069 Uiso 1 1 calc R U . . .
C73 C 0.1148(4) 0.9143(4) -0.2590(4) 0.0588(16) Uani 1 1 d . U . . .
H122 H 0.1126 0.8826 -0.2979 0.071 Uiso 1 1 calc R U . . .
C74 C 0.0362(5) 0.9745(4) -0.2471(4) 0.0632(17) Uani 1 1 d . U . . .
H123 H -0.0218 0.9835 -0.2757 0.076 Uiso 1 1 calc R U . . .
C75 C 0.0418(5) 1.0227(4) -0.1923(4) 0.0636(17) Uani 1 1 d . U . . .
H124 H -0.0122 1.0661 -0.1845 0.076 Uiso 1 1 calc R U . . .
C76 C 0.1257(4) 1.0079(4) -0.1489(4) 0.0494(14) Uani 1 1 d . U . . .
H125 H 0.1298 1.0413 -0.1118 0.059 Uiso 1 1 calc R U . . .

loop_
_atom_site_aniso_label
_atom_site_aniso_U_11
_atom_site_aniso_U_22
_atom_site_aniso_U_33
_atom_site_aniso_U_23
_atom_site_aniso_U_13
_atom_site_aniso_U_12
Si1 0.0090(5) 0.0178(6) 0.0079(5) -0.0009(4) -0.0070(4) -0.0022(4)
C1 0.0092(17) 0.0167(19) 0.0096(18) -0.0014(15) -0.0034(14) -0.0052(15)
C2 0.0133(18) 0.019(2) 0.0126(19) -0.0021(16) -0.0045(15) -0.0012(16)
C3 0.0091(17) 0.021(2) 0.0147(19) -0.0025(17) -0.0092(15) -0.0014(16)
C4 0.0088(17) 0.0177(19) 0.0129(18) 0.0009(16) -0.0058(14) -0.0029(15)
O1 0.0227(14) 0.0195(14) 0.0129(14) -0.0008(12) -0.0122(11) -0.0022(12)
C5A 0.028(5) 0.039(5) 0.017(4) 0.008(4) -0.017(4) -0.003(4)
C6A 0.010(3) 0.011(4) 0.016(3) 0.002(3) 0.001(3) 0.005(3)
C7 0.023(2) 0.041(3) 0.024(2) 0.007(2) -0.0119(18) -0.015(2)
C11 0.0110(11) 0.0138(11) 0.0115(11) -0.0037(8) -0.0035(8) -0.0012(8)
C8 0.015(2) 0.046(3) 0.036(3) -0.021(2) -0.0051(18) -0.0142(19)
C12 0.0121(18) 0.022(2) 0.0106(18) -0.0010(16) -0.0062(15) -0.0036(16)
O2 0.0146(13) 0.0267(15) 0.0141(14) -0.0073(12) -0.0064(11) -0.0059(12)
C9B 0.007(5) 0.013(4) 0.010(4) -0.001(3) -0.006(4) -0.004(4)
C10B 0.016(4) 0.031(5) 0.020(4) 0.002(4) -0.014(3) -0.007(4)
C13 0.0131(11) 0.0155(11) 0.0151(11) -0.0042(9) -0.0042(8) -0.0020(8)
C14 0.0121(18) 0.025(2) 0.0161(19) -0.0062(17) -0.0103(15) 0.0037(16)
C15 0.0116(18) 0.024(2) 0.0133(19) -0.0017(17) -0.0064(15) -0.0002(16)
C16 0.0133(18) 0.017(2) 0.0149(19) -0.0023(16) -0.0089(15) 0.0006(16)
C17 0.022(2) 0.020(2) 0.021(2) -0.0070(18) -0.0081(17) -0.0007(17)
C18 0.028(2) 0.024(2) 0.028(2) -0.010(2) -0.0112(19) 0.0038(19)
C19 0.032(2) 0.024(2) 0.033(3) -0.011(2) -0.009(2) -0.005(2)
C20 0.031(2) 0.021(2) 0.027(2) -0.004(2) -0.0108(19) 0.0019(19)
O3 0.0234(14) 0.0296(16) 0.0162(14) -0.0127(13) -0.0059(12) 0.0027(13)
C21 0.035(3) 0.040(3) 0.024(2) -0.016(2) -0.012(2) -0.001(2)
C22 0.0157(19) 0.026(2) 0.019(2) -0.0062(18) 0.0004(16) 0.0002(17)
C23 0.024(2) 0.036(3) 0.027(2) -0.007(2) 0.0046(19) -0.012(2)
C24 0.021(2) 0.036(3) 0.024(2) -0.009(2) -0.0004(18) 0.000(2)
C25 0.030(2) 0.032(3) 0.016(2) -0.003(2) -0.0018(18) 0.005(2)
C26 0.0093(17) 0.0171(19) 0.0100(18) 0.0015(16) -0.0047(14) -0.0001(15)
C27 0.0138(18) 0.019(2) 0.0088(18) -0.0007(16) -0.0054(15) -0.0007(16)
C28 0.0154(19) 0.021(2) 0.0124(19) -0.0004(17) -0.0076(15) -0.0037(16)
C29 0.0125(18) 0.027(2) 0.0110(19) 0.0003(17) -0.0096(15) -0.0009(17)
C30 0.0121(18) 0.020(2) 0.0133(19) -0.0018(17) -0.0029(15) -0.0020(16)
C31 0.0128(18) 0.023(2) 0.0095(18) -0.0028(16) -0.0061(15) -0.0028(16)
C32 0.025(2) 0.026(2) 0.015(2) -0.0037(18) -0.0134(17) 0.0002(18)
C33 0.043(3) 0.066(4) 0.043(3) -0.039(3) -0.026(2) 0.011(3)
C34 0.062(4) 0.044(3) 0.062(4) -0.023(3) -0.004(3) -0.027(3)
C35 0.084(4) 0.038(3) 0.020(3) -0.007(2) -0.032(3) 0.007(3)
O4 0.0193(15) 0.050(2) 0.0344(18) -0.0154(16) -0.0202(14) 0.0028(14)
C36 0.022(3) 0.067(4) 0.104(5) -0.046(4) -0.007(3) -0.010(3)
C37 0.019(2) 0.023(2) 0.021(2) -0.0053(18) -0.0113(17) 0.0042(17)
C38 0.037(3) 0.033(3) 0.028(3) 0.006(2) -0.010(2) 0.008(2)
C39 0.043(3) 0.029(3) 0.067(4) -0.020(3) -0.035(3) 0.011(2)
C40 0.035(3) 0.034(3) 0.036(3) -0.004(2) 0.004(2) 0.003(2)
C41 0.0125(11) 0.0146(11) 0.0123(11) -0.0027(8) -0.0038(8) -0.0026(8)
C42 0.0164(19) 0.019(2) 0.0104(18) -0.0004(16) -0.0097(15) -0.0023(16)
C43 0.0101(18) 0.022(2) 0.017(2) -0.0033(17) -0.0072(15) 0.0033(16)
C44 0.0134(11) 0.0164(11) 0.0160(11) -0.0027(9) -0.0039(8) -0.0031(8)
C45 0.0162(19) 0.0166(19) 0.020(2) -0.0006(17) -0.0126(16) -0.0036(16)
C46 0.0132(18) 0.0161(19) 0.016(2) -0.0024(16) -0.0066(15) -0.0001(16)
C47 0.0112(19) 0.034(2) 0.028(2) -0.012(2) -0.0143(17) 0.0085(18)
C48 0.027(3) 0.060(4) 0.064(4) -0.042(3) -0.013(2) 0.013(2)
C49 0.042(3) 0.057(4) 0.035(3) -0.014(3) 0.001(2) 0.000(3)
C50 0.024(2) 0.036(3) 0.037(3) -0.015(2) -0.017(2) 0.013(2)
O5 0.0139(14) 0.0264(16) 0.0354(18) -0.0020(14) -0.0139(13) -0.0035(12)
C51 0.030(3) 0.047(3) 0.061(4) -0.001(3) -0.003(3) -0.014(2)
C52 0.024(2) 0.032(2) 0.036(3) -0.015(2) -0.020(2) 0.0021(19)
C53 0.052(3) 0.069(4) 0.048(3) -0.031(3) -0.040(3) 0.013(3)
C54 0.087(4) 0.043(3) 0.056(4) -0.021(3) -0.031(3) -0.011(3)
C55 0.050(3) 0.095(5) 0.037(3) -0.038(3) -0.011(3) -0.021(3)
C56 0.0128(18) 0.021(2) 0.0144(19) -0.0065(17) -0.0058(15) -0.0042(16)
C57 0.0147(19) 0.025(2) 0.018(2) -0.0063(18) -0.0083(16) -0.0041(17)
C58 0.0147(19) 0.033(2) 0.0130(19) -0.0065(18) -0.0073(16) -0.0071(17)
C59 0.0129(19) 0.033(2) 0.017(2) -0.0111(18) -0.0009(16) -0.0067(17)
C60 0.020(2) 0.021(2) 0.020(2) -0.0075(17) -0.0088(17) -0.0046(17)
C61 0.0165(19) 0.021(2) 0.0126(19) -0.0065(17) -0.0100(15) -0.0032(16)
C62 0.022(2) 0.044(3) 0.018(2) -0.003(2) -0.0034(18) -0.003(2)
C63 0.035(3) 0.051(3) 0.021(2) 0.010(2) -0.003(2) 0.007(2)
C64 0.034(3) 0.078(4) 0.021(2) -0.014(3) -0.014(2) 0.005(3)
C65 0.038(3) 0.049(3) 0.037(3) 0.004(3) 0.000(2) 0.002(3)
O6 0.0259(16) 0.0480(19) 0.0237(16) -0.0218(15) -0.0039(13) -0.0015(14)
C66 0.068(4) 0.052(3) 0.037(3) -0.032(3) -0.010(3) -0.002(3)
C67 0.0160(19) 0.024(2) 0.023(2) -0.0095(18) -0.0042(17) 0.0000(17)
C68C 0.011(3) 0.038(4) 0.029(4) -0.008(3) -0.006(2) -0.004(3)
C69C 0.027(3) 0.027(4) 0.045(4) -0.012(3) -0.008(3) 0.003(3)
C70C 0.016(3) 0.032(4) 0.027(4) -0.004(3) -0.009(3) 0.005(3)
C68D 0.022(7) 0.043(9) 0.039(9) 0.004(8) 0.005(7) 0.010(7)
C69D 0.018(7) 0.025(8) 0.034(8) -0.014(7) -0.009(6) -0.002(6)
C70D 0.015(7) 0.052(10) 0.037(9) -0.016(8) 0.002(6) 0.002(7)
C71 0.051(3) 0.039(3) 0.077(4) -0.016(3) -0.034(3) 0.003(3)
C72 0.056(3) 0.039(3) 0.079(4) -0.023(3) -0.020(3) 0.008(3)
C73 0.062(4) 0.060(4) 0.057(4) -0.023(3) -0.021(3) 0.005(3)
C74 0.057(4) 0.063(4) 0.056(4) 0.001(3) -0.026(3) -0.004(3)
C75 0.060(4) 0.046(3) 0.068(4) -0.006(3) -0.003(3) 0.011(3)
C76 0.050(3) 0.046(3) 0.056(3) -0.021(3) -0.001(3) -0.010(3)

loop_
_atom_type_symbol
_atom_type_description
_atom_type_scat_dispersion_real
_atom_type_scat_dispersion_imag
_atom_type_scat_source
C C 0.0033 0.0016 'International Tables Vol C Tables 4.2.6.8 and 6.1.1.4'
H H 0.0000 0.0000 'International Tables Vol C Tables 4.2.6.8 and 6.1.1.4'
O O 0.0106 0.0060 'International Tables Vol C Tables 4.2.6.8 and 6.1.1.4'
Si Si 0.0817 0.0704 'International Tables Vol C Tables 4.2.6.8 and 6.1.1.4'

loop_
_geom_angle_atom_site_label_1
_geom_angle_atom_site_label_2
_geom_angle_atom_site_label_3
_geom_angle
_geom_angle_site_symmetry_1
_geom_angle_site_symmetry_3
_geom_angle_publ_flag
O1 Si1 O2 108.97(14) . 2_666 ?
O1 Si1 C4 116.86(15) . . ?
O2 Si1 C4 105.17(15) 2_666 . ?
O1 Si1 C1 114.04(15) . . ?
O2 Si1 C1 111.98(14) 2_666 . ?
C4 Si1 C1 99.31(16) . . ?
C11 C1 C26 107.4(3) . . ?
C11 C1 C2 110.5(3) . . ?
C26 C1 C2 111.1(3) . . ?
C11 C1 Si1 117.9(2) . . ?
C26 C1 Si1 110.1(2) . . ?
C2 C1 Si1 99.8(2) . . ?
C3 C2 C1 113.1(3) . . ?
C3 C2 H1 109.0 . . ?
C1 C2 H1 109.0 . . ?
C3 C2 H2 109.0 . . ?
C1 C2 H2 109.0 . . ?
H1 C2 H2 107.8 . . ?
C2 C3 C4 110.2(3) . . ?
C2 C3 H3 109.6 . . ?
C4 C3 H3 109.6 . . ?
C2 C3 H4 109.6 . . ?
C4 C3 H4 109.6 . . ?
H3 C3 H4 108.1 . . ?
C56 C4 C41 112.9(3) . . ?
C56 C4 C3 112.8(3) . . ?
C41 C4 C3 105.2(3) . . ?
C56 C4 Si1 111.7(2) . . ?
C41 C4 Si1 115.2(3) . . ?
C3 C4 Si1 97.9(2) . . ?
C5A O1 Si1 133.7(6) . . ?
C9B O1 Si1 115.8(5) . . ?
O1 C5A C6A 118.9(8) . . ?
O1 C5A H5 107.6 . . ?
C6A C5A H5 107.6 . . ?
O1 C5A H6 107.6 . . ?
C6A C5A H6 107.6 . . ?
H5 C5A H6 107.0 . . ?
C5A C6A C7 116.4(7) . . ?
C5A C6A H7 108.2 . . ?
C7 C6A H7 108.2 . . ?
C5A C6A H8 108.2 . . ?
C7 C6A H8 108.2 . . ?
H7 C6A H8 107.4 . . ?
C8 C7 C6A 127.2(4) . . ?
C8 C7 C10B 101.6(5) . . ?
C8 C7 H9 105.5 . . ?
C6A C7 H9 105.5 . . ?
C8 C7 H10 105.5 . . ?
C6A C7 H10 105.5 . . ?
H9 C7 H10 106.1 . . ?
C8 C7 H11 111.5 . . ?
C10B C7 H11 111.5 . . ?
C8 C7 H12 111.5 . . ?
C10B C7 H12 111.5 . . ?
H11 C7 H12 109.3 . . ?
C16 C11 C12 116.9(3) . . ?
C16 C11 C1 120.3(3) . . ?
C12 C11 C1 122.7(3) . . ?
O2 C8 C7 109.9(3) . . ?
O2 C8 H13 109.7 . . ?
C7 C8 H13 109.7 . . ?
O2 C8 H14 109.7 . . ?
C7 C8 H14 109.7 . . ?
H13 C8 H14 108.2 . . ?
C13 C12 C11 122.4(4) . . ?
C13 C12 H15 118.8 . . ?
C11 C12 H15 118.8 . . ?
C8 O2 Si1 124.1(3) . 2_666 ?
C10B C9B O1 127.9(10) . . ?
C10B C9B H16 105.3 . . ?
O1 C9B H16 105.3 . . ?
C10B C9B H17 105.3 . . ?
O1 C9B H17 105.3 . . ?
H16 C9B H17 106.0 . . ?
C9B C10B C7 126.5(8) . . ?
C9B C10B H18 105.7 . . ?
C7 C10B H18 105.7 . . ?
C9B C10B H19 105.7 . . ?
C7 C10B H19 105.7 . . ?
H18 C10B H19 106.1 . . ?
C12 C13 C14 117.4(3) . . ?
C12 C13 C17 119.3(3) . . ?
C14 C13 C17 123.1(3) . . ?
O3 C14 C13 119.6(3) . . ?
O3 C14 C15 119.0(3) . . ?
C13 C14 C15 121.3(4) . . ?
C16 C15 C14 116.6(4) . . ?
C16 C15 C22 120.3(4) . . ?
C14 C15 C22 122.9(3) . . ?
C11 C16 C15 123.4(4) . . ?
C11 C16 H20 118.3 . . ?
C15 C16 H20 118.3 . . ?
C20 C17 C19 108.0(3) . . ?
C20 C17 C18 106.8(3) . . ?
C19 C17 C18 109.1(3) . . ?
C20 C17 C13 110.9(3) . . ?
C19 C17 C13 113.1(3) . . ?
C18 C17 C13 108.7(3) . . ?
C17 C18 H21 109.5 . . ?
C17 C18 H22 109.5 . . ?
H21 C18 H22 109.5 . . ?
C17 C18 H23 109.5 . . ?
H21 C18 H23 109.5 . . ?
H22 C18 H23 109.5 . . ?
C17 C19 H24 109.5 . . ?
C17 C19 H25 109.5 . . ?
H24 C19 H25 109.5 . . ?
C17 C19 H26 109.5 . . ?
H24 C19 H26 109.5 . . ?
H25 C19 H26 109.5 . . ?
C17 C20 H27 109.5 . . ?
C17 C20 H28 109.5 . . ?
H27 C20 H28 109.5 . . ?
C17 C20 H29 109.5 . . ?
H27 C20 H29 109.5 . . ?
H28 C20 H29 109.5 . . ?
C14 O3 C21 112.1(3) . . ?
O3 C21 H30 109.5 . . ?
O3 C21 H31 109.5 . . ?
H30 C21 H31 109.5 . . ?
O3 C21 H32 109.5 . . ?
H30 C21 H32 109.5 . . ?
H31 C21 H32 109.5 . . ?
C23 C22 C24 106.6(3) . . ?
C23 C22 C15 112.2(3) . . ?
C24 C22 C15 108.9(3) . . ?
C23 C22 C25 106.7(3) . . ?
C24 C22 C25 109.2(3) . . ?
C15 C22 C25 113.1(3) . . ?
C22 C23 H33 109.5 . . ?
C22 C23 H34 109.5 . . ?
H33 C23 H34 109.5 . . ?
C22 C23 H35 109.5 . . ?
H33 C23 H35 109.5 . . ?
H34 C23 H35 109.5 . . ?
C22 C24 H36 109.5 . . ?
C22 C24 H37 109.5 . . ?
H36 C24 H37 109.5 . . ?
C22 C24 H38 109.5 . . ?
H36 C24 H38 109.5 . . ?
H37 C24 H38 109.5 . . ?
C22 C25 H39 109.5 . . ?
C22 C25 H40 109.5 . . ?
H39 C25 H40 109.5 . . ?
C22 C25 H41 109.5 . . ?
H39 C25 H41 109.5 . . ?
H40 C25 H41 109.5 . . ?
C27 C26 C31 116.9(3) . . ?
C27 C26 C1 121.3(3) . . ?
C31 C26 C1 121.8(3) . . ?
C26 C27 C28 124.0(4) . . ?
C26 C27 H42 118.0 . . ?
C28 C27 H42 118.0 . . ?
C27 C28 C29 116.5(3) . . ?
C27 C28 C32 118.3(3) . . ?
C29 C28 C32 125.1(3) . . ?
O4 C29 C28 120.6(3) . . ?
O4 C29 C30 117.4(3) . . ?
C28 C29 C30 121.9(3) . . ?
C31 C30 C29 117.0(3) . . ?
C31 C30 C37 119.8(3) . . ?
C29 C30 C37 123.1(3) . . ?
C26 C31 C30 123.5(3) . . ?
C26 C31 H43 118.3 . . ?
C30 C31 H43 118.3 . . ?
C33 C32 C34 106.5(4) . . ?
C33 C32 C35 106.3(4) . . ?
C34 C32 C35 110.2(4) . . ?
C33 C32 C28 111.4(3) . . ?
C34 C32 C28 109.9(4) . . ?
C35 C32 C28 112.4(3) . . ?
C32 C33 H44 109.5 . . ?
C32 C33 H45 109.5 . . ?
H44 C33 H45 109.5 . . ?
C32 C33 H46 109.5 . . ?
H44 C33 H46 109.5 . . ?
H45 C33 H46 109.5 . . ?
C32 C34 H47 109.5 . . ?
C32 C34 H48 109.5 . . ?
H47 C34 H48 109.5 . . ?
C32 C34 H49 109.5 . . ?
H47 C34 H49 109.5 . . ?
H48 C34 H49 109.5 . . ?
C32 C35 H50 109.5 . . ?
C32 C35 H51 109.5 . . ?
H50 C35 H51 109.5 . . ?
C32 C35 H52 109.5 . . ?
H50 C35 H52 109.5 . . ?
H51 C35 H52 109.5 . . ?
C29 O4 C36 116.6(4) . . ?
O4 C36 H53 109.5 . . ?
O4 C36 H54 109.5 . . ?
H53 C36 H54 109.5 . . ?
O4 C36 H55 109.5 . . ?
H53 C36 H55 109.5 . . ?
H54 C36 H55 109.5 . . ?
C40 C37 C38 110.0(3) . . ?
C40 C37 C39 107.1(4) . . ?
C38 C37 C39 106.2(4) . . ?
C40 C37 C30 111.2(3) . . ?
C38 C37 C30 110.8(3) . . ?
C39 C37 C30 111.3(3) . . ?
C37 C38 H56 109.5 . . ?
C37 C38 H57 109.5 . . ?
H56 C38 H57 109.5 . . ?
C37 C38 H58 109.5 . . ?
H56 C38 H58 109.5 . . ?
H57 C38 H58 109.5 . . ?
C37 C39 H59 109.5 . . ?
C37 C39 H60 109.5 . . ?
H59 C39 H60 109.5 . . ?
C37 C39 H61 109.5 . . ?
H59 C39 H61 109.5 . . ?
H60 C39 H61 109.5 . . ?
C37 C40 H62 109.5 . . ?
C37 C40 H63 109.5 . . ?
H62 C40 H63 109.5 . . ?
C37 C40 H64 109.5 . . ?
H62 C40 H64 109.5 . . ?
H63 C40 H64 109.5 . . ?
C46 C41 C42 116.6(3) . . ?
C46 C41 C4 120.4(3) . . ?
C42 C41 C4 122.8(3) . . ?
C43 C42 C41 122.8(3) . . ?
C43 C42 H65 118.6 . . ?
C41 C42 H65 118.6 . . ?
C42 C43 C44 117.1(3) . . ?
C42 C43 C47 120.9(3) . . ?
C44 C43 C47 122.0(3) . . ?
C45 C44 O5 120.3(3) . . ?
C45 C44 C43 122.0(3) . . ?
O5 C44 C43 117.7(3) . . ?
C46 C45 C44 116.7(3) . . ?
C46 C45 C52 117.5(4) . . ?
C44 C45 C52 125.7(3) . . ?
C45 C46 C41 123.8(4) . . ?
C45 C46 H66 118.1 . . ?
C41 C46 H66 118.1 . . ?
C48 C47 C50 108.3(4) . . ?
C48 C47 C43 112.1(3) . . ?
C50 C47 C43 111.5(3) . . ?
C48 C47 C49 106.1(4) . . ?
C50 C47 C49 107.7(4) . . ?
C43 C47 C49 110.9(4) . . ?
C47 C48 H67 109.5 . . ?
C47 C48 H68 109.5 . . ?
H67 C48 H68 109.5 . . ?
C47 C48 H69 109.5 . . ?
H67 C48 H69 109.5 . . ?
H68 C48 H69 109.5 . . ?
C47 C49 H70 109.5 . . ?
C47 C49 H71 109.5 . . ?
H70 C49 H71 109.5 . . ?
C47 C49 H72 109.5 . . ?
H70 C49 H72 109.5 . . ?
H71 C49 H72 109.5 . . ?
C47 C50 H73 109.5 . . ?
C47 C50 H74 109.5 . . ?
H73 C50 H74 109.5 . . ?
C47 C50 H75 109.5 . . ?
H73 C50 H75 109.5 . . ?
H74 C50 H75 109.5 . . ?
C44 O5 C51 113.6(3) . . ?
O5 C51 H76 109.5 . . ?
O5 C51 H77 109.5 . . ?
H76 C51 H77 109.5 . . ?
O5 C51 H78 109.5 . . ?
H76 C51 H78 109.5 . . ?
H77 C51 H78 109.5 . . ?
C54 C52 C53 111.4(4) . . ?
C54 C52 C55 107.1(4) . . ?
C53 C52 C55 103.8(4) . . ?
C54 C52 C45 111.9(4) . . ?
C53 C52 C45 113.0(4) . . ?
C55 C52 C45 109.0(3) . . ?
C52 C53 H79 109.5 . . ?
C52 C53 H80 109.5 . . ?
H79 C53 H80 109.5 . . ?
C52 C53 H81 109.5 . . ?
H79 C53 H81 109.5 . . ?
H80 C53 H81 109.5 . . ?
C52 C54 H82 109.5 . . ?
C52 C54 H83 109.5 . . ?
H82 C54 H83 109.5 . . ?
C52 C54 H84 109.5 . . ?
H82 C54 H84 109.5 . . ?
H83 C54 H84 109.5 . . ?
C52 C55 H85 109.5 . . ?
C52 C55 H86 109.5 . . ?
H85 C55 H86 109.5 . . ?
C52 C55 H87 109.5 . . ?
H85 C55 H87 109.5 . . ?
H86 C55 H87 109.5 . . ?
C61 C56 C57 116.0(3) . . ?
C61 C56 C4 122.3(3) . . ?
C57 C56 C4 121.4(3) . . ?
C58 C57 C56 123.4(4) . . ?
C58 C57 H88 118.3 . . ?
C56 C57 H88 118.3 . . ?
C57 C58 C59 117.0(3) . . ?
C57 C58 C62 120.4(4) . . ?
C59 C58 C62 122.5(4) . . ?
O6 C59 C60 119.6(3) . . ?
O6 C59 C58 118.8(3) . . ?
C60 C59 C58 121.5(4) . . ?
C61 C60 C59 116.7(3) . . ?
C61 C60 C67 119.3(3) . . ?
C59 C60 C67 123.8(4) . . ?
C60 C61 C56 124.0(3) . . ?
C60 C61 H89 118.0 . . ?
C56 C61 H89 118.0 . . ?
C63 C62 C64 108.0(4) . . ?
C63 C62 C65 107.3(4) . . ?
C64 C62 C65 108.7(4) . . ?
C63 C62 C58 111.0(4) . . ?
C64 C62 C58 113.3(4) . . ?
C65 C62 C58 108.5(3) . . ?
C62 C63 H90 109.5 . . ?
C62 C63 H91 109.5 . . ?
H90 C63 H91 109.5 . . ?
C62 C63 H92 109.5 . . ?
H90 C63 H92 109.5 . . ?
H91 C63 H92 109.5 . . ?
C62 C64 H93 109.5 . . ?
C62 C64 H94 109.5 . . ?
H93 C64 H94 109.5 . . ?
C62 C64 H95 109.5 . . ?
H93 C64 H95 109.5 . . ?
H94 C64 H95 109.5 . . ?
C62 C65 H96 109.5 . . ?
C62 C65 H97 109.5 . . ?
H96 C65 H97 109.5 . . ?
C62 C65 H98 109.5 . . ?
H96 C65 H98 109.5 . . ?
H97 C65 H98 109.5 . . ?
C59 O6 C66 111.7(3) . . ?
O6 C66 H99 109.5 . . ?
O6 C66 H100 109.5 . . ?
H99 C66 H100 109.5 . . ?
O6 C66 H101 109.5 . . ?
H99 C66 H101 109.5 . . ?
H100 C66 H101 109.5 . . ?
C68C C67 C69C 110.8(4) . . ?
C68C C67 C70C 106.5(4) . . ?
C69C C67 C70C 106.0(4) . . ?
C68D C67 C69D 111.2(9) . . ?
C68D C67 C70D 110.8(11) . . ?
C69D C67 C70D 103.2(8) . . ?
C68C C67 C60 107.1(4) . . ?
C69C C67 C60 114.2(4) . . ?
C70C C67 C60 112.1(4) . . ?
C68D C67 C60 107.2(6) . . ?
C69D C67 C60 118.2(5) . . ?
C70D C67 C60 106.0(6) . . ?
C67 C68C H102 109.5 . . ?
C67 C68C H103 109.5 . . ?
H102 C68C H103 109.5 . . ?
C67 C68C H104 109.5 . . ?
H102 C68C H104 109.5 . . ?
H103 C68C H104 109.5 . . ?
C67 C69C H105 109.5 . . ?
C67 C69C H106 109.5 . . ?
H105 C69C H106 109.5 . . ?
C67 C69C H107 109.5 . . ?
H105 C69C H107 109.5 . . ?
H106 C69C H107 109.5 . . ?
C67 C70C H108 109.5 . . ?
C67 C70C H109 109.5 . . ?
H108 C70C H109 109.5 . . ?
C67 C70C H110 109.5 . . ?
H108 C70C H110 109.5 . . ?
H109 C70C H110 109.5 . . ?
C67 C68D H111 109.5 . . ?
C67 C68D H112 109.5 . . ?
H111 C68D H112 109.5 . . ?
C67 C68D H113 109.5 . . ?
H111 C68D H113 109.5 . . ?
H112 C68D H113 109.5 . . ?
C67 C69D H114 109.5 . . ?
C67 C69D H115 109.5 . . ?
H114 C69D H115 109.5 . . ?
C67 C69D H116 109.5 . . ?
H114 C69D H116 109.5 . . ?
H115 C69D H116 109.5 . . ?
C67 C70D H117 109.5 . . ?
C67 C70D H118 109.5 . . ?
H117 C70D H118 109.5 . . ?
C67 C70D H119 109.5 . . ?
H117 C70D H119 109.5 . . ?
H118 C70D H119 109.5 . . ?
C76 C71 C72 120.4(5) . . ?
C76 C71 H120 119.8 . . ?
C72 C71 H120 119.8 . . ?
C73 C72 C71 120.4(6) . . ?
C73 C72 H121 119.8 . . ?
C71 C72 H121 119.8 . . ?
C72 C73 C74 120.4(6) . . ?
C72 C73 H122 119.8 . . ?
C74 C73 H122 119.8 . . ?
C73 C74 C75 119.1(6) . . ?
C73 C74 H123 120.5 . . ?
C75 C74 H123 120.5 . . ?
C76 C75 C74 120.4(6) . . ?
C76 C75 H124 119.8 . . ?
C74 C75 H124 119.8 . . ?
C71 C76 C75 119.2(6) . . ?
C71 C76 H125 120.4 . . ?
C75 C76 H125 120.4 . . ?

loop_
_geom_bond_atom_site_label_1
_geom_bond_atom_site_label_2
_geom_bond_distance
_geom_bond_site_symmetry_2
_geom_bond_publ_flag
Si1 O1 1.631(3) . ?
Si1 O2 1.641(3) 2_666 ?
Si1 C4 1.907(4) . ?
Si1 C1 1.939(4) . ?
C1 C11 1.536(5) . ?
C1 C26 1.553(5) . ?
C1 C2 1.572(5) . ?
C2 C3 1.518(5) . ?
C2 H1 0.9900 . ?
C2 H2 0.9900 . ?
C3 C4 1.577(5) . ?
C3 H3 0.9900 . ?
C3 H4 0.9900 . ?
C4 C56 1.531(5) . ?
C4 C41 1.546(5) . ?
O1 C5A 1.412(10) . ?
O1 C9B 1.508(11) . ?
C5A C6A 1.477(14) . ?
C5A H5 0.9900 . ?
C5A H6 0.9900 . ?
C6A C7 1.524(8) . ?
C6A H7 0.9900 . ?
C6A H8 0.9900 . ?
C7 C8 1.489(6) . ?
C7 C10B 1.660(10) . ?
C7 H9 0.9900 . ?
C7 H10 0.9900 . ?
C7 H11 0.9900 . ?
C7 H12 0.9900 . ?
C11 C16 1.385(5) . ?
C11 C12 1.403(5) . ?
C8 O2 1.437(4) . ?
C8 H13 0.9900 . ?
C8 H14 0.9900 . ?
C12 C13 1.395(5) . ?
C12 H15 0.9500 . ?
O2 Si1 1.641(3) 2_666 ?
C9B C10B 1.076(13) . ?
C9B H16 0.9900 . ?
C9B H17 0.9900 . ?
C10B H18 0.9900 . ?
C10B H19 0.9900 . ?
C13 C14 1.399(5) . ?
C13 C17 1.553(5) . ?
C14 O3 1.391(5) . ?
C14 C15 1.413(5) . ?
C15 C16 1.396(5) . ?
C15 C22 1.544(5) . ?
C16 H20 0.9500 . ?
C17 C20 1.530(6) . ?
C17 C19 1.539(5) . ?
C17 C18 1.544(6) . ?
C18 H21 0.9800 . ?
C18 H22 0.9800 . ?
C18 H23 0.9800 . ?
C19 H24 0.9800 . ?
C19 H25 0.9800 . ?
C19 H26 0.9800 . ?
C20 H27 0.9800 . ?
C20 H28 0.9800 . ?
C20 H29 0.9800 . ?
O3 C21 1.442(5) . ?
C21 H30 0.9800 . ?
C21 H31 0.9800 . ?
C21 H32 0.9800 . ?
C22 C23 1.530(6) . ?
C22 C24 1.542(5) . ?
C22 C25 1.551(5) . ?
C23 H33 0.9800 . ?
C23 H34 0.9800 . ?
C23 H35 0.9800 . ?
C24 H36 0.9800 . ?
C24 H37 0.9800 . ?
C24 H38 0.9800 . ?
C25 H39 0.9800 . ?
C25 H40 0.9800 . ?
C25 H41 0.9800 . ?
C26 C27 1.385(5) . ?
C26 C31 1.386(5) . ?
C27 C28 1.403(5) . ?
C27 H42 0.9500 . ?
C28 C29 1.409(5) . ?
C28 C32 1.549(5) . ?
C29 O4 1.402(4) . ?
C29 C30 1.412(5) . ?
C30 C31 1.401(5) . ?
C30 C37 1.549(5) . ?
C31 H43 0.9500 . ?
C32 C33 1.523(6) . ?
C32 C34 1.532(6) . ?
C32 C35 1.535(5) . ?
C33 H44 0.9800 . ?
C33 H45 0.9800 . ?
C33 H46 0.9800 . ?
C34 H47 0.9800 . ?
C34 H48 0.9800 . ?
C34 H49 0.9800 . ?
C35 H50 0.9800 . ?
C35 H51 0.9800 . ?
C35 H52 0.9800 . ?
O4 C36 1.416(6) . ?
C36 H53 0.9800 . ?
C36 H54 0.9800 . ?
C36 H55 0.9800 . ?
C37 C40 1.533(6) . ?
C37 C38 1.534(6) . ?
C37 C39 1.535(6) . ?
C38 H56 0.9800 . ?
C38 H57 0.9800 . ?
C38 H58 0.9800 . ?
C39 H59 0.9800 . ?
C39 H60 0.9800 . ?
C39 H61 0.9800 . ?
C40 H62 0.9800 . ?
C40 H63 0.9800 . ?
C40 H64 0.9800 . ?
C41 C46 1.392(5) . ?
C41 C42 1.396(5) . ?
C42 C43 1.395(5) . ?
C42 H65 0.9500 . ?
C43 C44 1.406(5) . ?
C43 C47 1.546(5) . ?
C44 C45 1.399(6) . ?
C44 O5 1.403(4) . ?
C45 C46 1.385(5) . ?
C45 C52 1.561(5) . ?
C46 H66 0.9500 . ?
C47 C48 1.512(6) . ?
C47 C50 1.533(5) . ?
C47 C49 1.561(7) . ?
C48 H67 0.9800 . ?
C48 H68 0.9800 . ?
C48 H69 0.9800 . ?
C49 H70 0.9800 . ?
C49 H71 0.9800 . ?
C49 H72 0.9800 . ?
C50 H73 0.9800 . ?
C50 H74 0.9800 . ?
C50 H75 0.9800 . ?
O5 C51 1.416(5) . ?
C51 H76 0.9800 . ?
C51 H77 0.9800 . ?
C51 H78 0.9800 . ?
C52 C54 1.491(7) . ?
C52 C53 1.523(6) . ?
C52 C55 1.543(7) . ?
C53 H79 0.9800 . ?
C53 H80 0.9800 . ?
C53 H81 0.9800 . ?
C54 H82 0.9800 . ?
C54 H83 0.9800 . ?
C54 H84 0.9800 . ?
C55 H85 0.9800 . ?
C55 H86 0.9800 . ?
C55 H87 0.9800 . ?
C56 C61 1.391(5) . ?
C56 C57 1.392(5) . ?
C57 C58 1.388(5) . ?
C57 H88 0.9500 . ?
C58 C59 1.408(6) . ?
C58 C62 1.556(5) . ?
C59 O6 1.402(5) . ?
C59 C60 1.404(5) . ?
C60 C61 1.384(5) . ?
C60 C67 1.556(5) . ?
C61 H89 0.9500 . ?
C62 C63 1.514(6) . ?
C62 C64 1.526(7) . ?
C62 C65 1.532(6) . ?
C63 H90 0.9800 . ?
C63 H91 0.9800 . ?
C63 H92 0.9800 . ?
C64 H93 0.9800 . ?
C64 H94 0.9800 . ?
C64 H95 0.9800 . ?
C65 H96 0.9800 . ?
C65 H97 0.9800 . ?
C65 H98 0.9800 . ?
O6 C66 1.450(6) . ?
C66 H99 0.9800 . ?
C66 H100 0.9800 . ?
C66 H101 0.9800 . ?
C67 C68C 1.511(7) . ?
C67 C69C 1.527(7) . ?
C67 C70C 1.540(7) . ?
C67 C68D 1.544(18) . ?
C67 C69D 1.549(15) . ?
C67 C70D 1.554(17) . ?
C68C H102 0.9800 . ?
C68C H103 0.9800 . ?
C68C H104 0.9800 . ?
C69C H105 0.9800 . ?
C69C H106 0.9800 . ?
C69C H107 0.9800 . ?
C70C H108 0.9800 . ?
C70C H109 0.9800 . ?
C70C H110 0.9800 . ?
C68D H111 0.9800 . ?
C68D H112 0.9800 . ?
C68D H113 0.9800 . ?
C69D H114 0.9800 . ?
C69D H115 0.9800 . ?
C69D H116 0.9800 . ?
C70D H117 0.9800 . ?
C70D H118 0.9800 . ?
C70D H119 0.9800 . ?
C71 C76 1.341(7) . ?
C71 C72 1.387(8) . ?
C71 H120 0.9500 . ?
C72 C73 1.355(8) . ?
C72 H121 0.9500 . ?
C73 C74 1.359(8) . ?
C73 H122 0.9500 . ?
C74 C75 1.389(9) . ?
C74 H123 0.9500 . ?
C75 C76 1.388(8) . ?
C75 H124 0.9500 . ?
C76 H125 0.9500 . ?

loop_
_geom_torsion_atom_site_label_1
_geom_torsion_atom_site_label_2
_geom_torsion_atom_site_label_3
_geom_torsion_atom_site_label_4
_geom_torsion
_geom_torsion_site_symmetry_1
_geom_torsion_site_symmetry_2
_geom_torsion_site_symmetry_3
_geom_torsion_site_symmetry_4
_geom_torsion_publ_flag
C11 C1 C2 C3 -148.4(3) . . . . ?
C26 C1 C2 C3 92.6(3) . . . . ?
Si1 C1 C2 C3 -23.6(3) . . . . ?
C1 C2 C3 C4 48.0(4) . . . . ?
C2 C3 C4 C56 -161.0(3) . . . . ?
C2 C3 C4 C41 75.4(3) . . . . ?
C2 C3 C4 Si1 -43.4(3) . . . . ?
O2 Si1 O1 C5A -84.7(7) 2_666 . . . ?
C4 Si1 O1 C5A 34.3(8) . . . . ?
C1 Si1 O1 C5A 149.4(7) . . . . ?
O2 Si1 O1 C9B -63.5(5) 2_666 . . . ?
C4 Si1 O1 C9B 55.5(5) . . . . ?
C1 Si1 O1 C9B 170.6(5) . . . . ?
Si1 O1 C5A C6A 130.7(8) . . . . ?
O1 C5A C6A C7 -153.5(9) . . . . ?
C5A C6A C7 C8 107.6(8) . . . . ?
C26 C1 C11 C16 87.1(4) . . . . ?
C2 C1 C11 C16 -34.2(4) . . . . ?
Si1 C1 C11 C16 -147.9(3) . . . . ?
C26 C1 C11 C12 -89.6(4) . . . . ?
C2 C1 C11 C12 149.2(3) . . . . ?
Si1 C1 C11 C12 35.4(4) . . . . ?
C6A C7 C8 O2 56.6(7) . . . . ?
C10B C7 C8 O2 81.8(5) . . . . ?
C16 C11 C12 C13 -6.4(5) . . . . ?
C1 C11 C12 C13 170.4(3) . . . . ?
C7 C8 O2 Si1 -154.8(3) . . . 2_666 ?
Si1 O1 C9B C10B 119.0(12) . . . . ?
O1 C9B C10B C7 136.9(11) . . . . ?
C8 C7 C10B C9B 135.1(12) . . . . ?
C11 C12 C13 C14 -3.9(5) . . . . ?
C11 C12 C13 C17 172.0(3) . . . . ?
C12 C13 C14 O3 -168.2(3) . . . . ?
C17 C13 C14 O3 16.0(5) . . . . ?
C12 C13 C14 C15 14.7(5) . . . . ?
C17 C13 C14 C15 -161.1(3) . . . . ?
O3 C14 C15 C16 168.4(3) . . . . ?
C13 C14 C15 C16 -14.5(5) . . . . ?
O3 C14 C15 C22 -16.5(5) . . . . ?
C13 C14 C15 C22 160.6(3) . . . . ?
C12 C11 C16 C15 6.6(5) . . . . ?
C1 C11 C16 C15 -170.3(3) . . . . ?
C14 C15 C16 C11 3.5(5) . . . . ?
C22 C15 C16 C11 -171.7(3) . . . . ?
C12 C13 C17 C20 -10.0(5) . . . . ?
C14 C13 C17 C20 165.7(3) . . . . ?
C12 C13 C17 C19 111.5(4) . . . . ?
C14 C13 C17 C19 -72.7(5) . . . . ?
C12 C13 C17 C18 -127.2(4) . . . . ?
C14 C13 C17 C18 48.5(5) . . . . ?
C13 C14 O3 C21 91.3(4) . . . . ?
C15 C14 O3 C21 -91.5(4) . . . . ?
C16 C15 C22 C23 6.0(5) . . . . ?
C14 C15 C22 C23 -168.9(3) . . . . ?
C16 C15 C22 C24 123.7(4) . . . . ?
C14 C15 C22 C24 -51.3(5) . . . . ?
C16 C15 C22 C25 -114.8(4) . . . . ?
C14 C15 C22 C25 70.3(5) . . . . ?
C11 C1 C26 C27 29.4(5) . . . . ?
C2 C1 C26 C27 150.3(3) . . . . ?
Si1 C1 C26 C27 -100.1(4) . . . . ?
C11 C1 C26 C31 -148.6(3) . . . . ?
C2 C1 C26 C31 -27.8(5) . . . . ?
Si1 C1 C26 C31 81.9(4) . . . . ?
C31 C26 C27 C28 -0.8(6) . . . . ?
C1 C26 C27 C28 -179.0(3) . . . . ?
C26 C27 C28 C29 -3.4(6) . . . . ?
C26 C27 C28 C32 173.6(3) . . . . ?
C27 C28 C29 O4 -177.6(3) . . . . ?
C32 C28 C29 O4 5.7(6) . . . . ?
C27 C28 C29 C30 6.6(6) . . . . ?
C32 C28 C29 C30 -170.1(4) . . . . ?
O4 C29 C30 C31 178.5(3) . . . . ?
C28 C29 C30 C31 -5.6(6) . . . . ?
O4 C29 C30 C37 -4.7(6) . . . . ?
C28 C29 C30 C37 171.2(4) . . . . ?
C27 C26 C31 C30 2.0(6) . . . . ?
C1 C26 C31 C30 -179.8(3) . . . . ?
C29 C30 C31 C26 1.1(6) . . . . ?
C37 C30 C31 C26 -175.8(3) . . . . ?
C27 C28 C32 C33 -18.7(5) . . . . ?
C29 C28 C32 C33 157.9(4) . . . . ?
C27 C28 C32 C34 99.0(4) . . . . ?
C29 C28 C32 C34 -84.3(5) . . . . ?
C27 C28 C32 C35 -137.9(4) . . . . ?
C29 C28 C32 C35 38.8(6) . . . . ?
C28 C29 O4 C36 83.1(5) . . . . ?
C30 C29 O4 C36 -101.0(5) . . . . ?
C31 C30 C37 C40 -114.0(4) . . . . ?
C29 C30 C37 C40 69.3(5) . . . . ?
C31 C30 C37 C38 123.3(4) . . . . ?
C29 C30 C37 C38 -53.4(5) . . . . ?
C31 C30 C37 C39 5.3(5) . . . . ?
C29 C30 C37 C39 -171.4(4) . . . . ?
C56 C4 C41 C46 -37.7(5) . . . . ?
C3 C4 C41 C46 85.8(4) . . . . ?
Si1 C4 C41 C46 -167.6(3) . . . . ?
C56 C4 C41 C42 147.7(4) . . . . ?
C3 C4 C41 C42 -88.8(4) . . . . ?
Si1 C4 C41 C42 17.8(5) . . . . ?
C46 C41 C42 C43 -4.7(5) . . . . ?
C4 C41 C42 C43 170.1(3) . . . . ?
C41 C42 C43 C44 0.8(6) . . . . ?
C41 C42 C43 C47 -178.8(4) . . . . ?
C42 C43 C44 C45 7.7(6) . . . . ?
C47 C43 C44 C45 -172.6(4) . . . . ?
C42 C43 C44 O5 -172.5(3) . . . . ?
C47 C43 C44 O5 7.1(6) . . . . ?
O5 C44 C45 C46 168.6(3) . . . . ?
C43 C44 C45 C46 -11.6(6) . . . . ?
O5 C44 C45 C52 -14.6(6) . . . . ?
C43 C44 C45 C52 165.1(4) . . . . ?
C44 C45 C46 C41 7.5(6) . . . . ?
C52 C45 C46 C41 -169.5(4) . . . . ?
C42 C41 C46 C45 0.4(6) . . . . ?
C4 C41 C46 C45 -174.5(3) . . . . ?
C42 C43 C47 C48 -4.1(6) . . . . ?
C44 C43 C47 C48 176.2(4) . . . . ?
C42 C43 C47 C50 -125.8(4) . . . . ?
C44 C43 C47 C50 54.6(5) . . . . ?
C42 C43 C47 C49 114.2(4) . . . . ?
C44 C43 C47 C49 -65.4(5) . . . . ?
C45 C44 O5 C51 -74.3(5) . . . . ?
C43 C44 O5 C51 105.9(4) . . . . ?
C46 C45 C52 C54 -80.1(5) . . . . ?
C44 C45 C52 C54 103.2(5) . . . . ?
C46 C45 C52 C53 153.2(4) . . . . ?
C44 C45 C52 C53 -23.6(6) . . . . ?
C46 C45 C52 C55 38.2(5) . . . . ?
C44 C45 C52 C55 -138.5(4) . . . . ?
C41 C4 C56 C61 151.0(3) . . . . ?
C3 C4 C56 C61 31.8(5) . . . . ?
Si1 C4 C56 C61 -77.3(4) . . . . ?
C41 C4 C56 C57 -35.2(5) . . . . ?
C3 C4 C56 C57 -154.4(3) . . . . ?
Si1 C4 C56 C57 96.5(4) . . . . ?
C61 C56 C57 C58 -8.6(6) . . . . ?
C4 C56 C57 C58 177.2(3) . . . . ?
C56 C57 C58 C59 0.1(6) . . . . ?
C56 C57 C58 C62 176.4(4) . . . . ?
C57 C58 C59 O6 -172.3(3) . . . . ?
C62 C58 C59 O6 11.5(6) . . . . ?
C57 C58 C59 C60 10.4(6) . . . . ?
C62 C58 C59 C60 -165.8(4) . . . . ?
O6 C59 C60 C61 171.1(3) . . . . ?
C58 C59 C60 C61 -11.6(6) . . . . ?
O6 C59 C60 C67 -14.1(6) . . . . ?
C58 C59 C60 C67 163.1(4) . . . . ?
C59 C60 C61 C56 2.4(6) . . . . ?
C67 C60 C61 C56 -172.5(4) . . . . ?
C57 C56 C61 C60 7.3(5) . . . . ?
C4 C56 C61 C60 -178.6(4) . . . . ?
C57 C58 C62 C63 -4.2(6) . . . . ?
C59 C58 C62 C63 171.9(4) . . . . ?
C57 C58 C62 C64 117.5(4) . . . . ?
C59 C58 C62 C64 -66.4(5) . . . . ?
C57 C58 C62 C65 -121.8(4) . . . . ?
C59 C58 C62 C65 54.3(5) . . . . ?
C60 C59 O6 C66 -86.6(4) . . . . ?
C58 C59 O6 C66 96.0(4) . . . . ?
C61 C60 C67 C68C 120.6(4) . . . . ?
C59 C60 C67 C68C -53.9(5) . . . . ?
C61 C60 C67 C69C -116.3(5) . . . . ?
C59 C60 C67 C69C 69.1(6) . . . . ?
C61 C60 C67 C70C 4.2(6) . . . . ?
C59 C60 C67 C70C -170.4(4) . . . . ?
C61 C60 C67 C68D -70.4(9) . . . . ?
C59 C60 C67 C68D 115.0(9) . . . . ?
C61 C60 C67 C69D 163.1(7) . . . . ?
C59 C60 C67 C69D -11.5(9) . . . . ?
C61 C60 C67 C70D 48.0(9) . . . . ?
C59 C60 C67 C70D -126.5(8) . . . . ?
C76 C71 C72 C73 -0.9(10) . . . . ?
C71 C72 C73 C74 -1.2(10) . . . . ?
C72 C73 C74 C75 2.3(10) . . . . ?
C73 C74 C75 C76 -1.5(9) . . . . ?
C72 C71 C76 C75 1.7(9) . . . . ?
C74 C75 C76 C71 -0.5(9) . . . . ?
